data_1563949
loop_
_publ_author_name
'Xiong, Zuping'
'Zhang, Xiaoxiao'
'Liu, Longxiang'
'Zhu, Qiaozhi'
'Wang, Zhenni'
'Feng, Hui'
'Qian, Zhaosheng'

_publ_section_title
;
 Achieving Highly Efficient Aggregation-Induced Emission, Reversible and
 Irreversible Photochromism by Heavy Halogen-Regulated Photophysics and
 D-A Molecular Pattern-Controlled Photochemistry of Through-Space
 Conjugated Lumingens
;
_journal_name_full 'Chemical Science'
_journal_paper_doi 10.1039/D1SC02168K
_journal_year 2021
_chemical_formula_moiety 'C25 H24 F N3'
_chemical_formula_sum 'C25 H24 F N3'
_chemical_formula_weight 385.47
_space_group_crystal_system monoclinic
_space_group_IT_number 14
_space_group_name_Hall '-P 2ybc'
_space_group_name_H-M_alt 'P 1 21/c 1'
_atom_sites_solution_hydrogens geom
_atom_sites_solution_primary dual
_audit_creation_date 2020-06-23
_audit_creation_method
;
Olex2 1.2
(compiled 2018.05.29 svn.r3508 for OlexSys, GUI svn.r5506)
;
_audit_update_record
;
2021-01-06 deposited with the CCDC.	2021-07-05 downloaded from the CCDC.
;
_cell_angle_alpha 90
_cell_angle_beta 115.138(2)
_cell_angle_gamma 90
_cell_formula_units_Z 4
_cell_length_a 10.6861(5)
_cell_length_b 21.3893(10)
_cell_length_c 10.0313(6)
_cell_measurement_reflns_used 3096
_cell_measurement_temperature 150(2)
_cell_measurement_theta_max 24.80
_cell_measurement_theta_min 2.31
_cell_volume 2075.68(19)
_computing_cell_refinement 'SAINT v8.37A (Bruker, 2015)'
_computing_data_reduction 'SAINT v8.37A (Bruker, 2015)'
_computing_molecular_graphics 'Olex2 (Dolomanov et al., 2009)'
_computing_publication_material 'Olex2 (Dolomanov et al., 2009)'
_computing_structure_refinement 'ShelXL (Sheldrick, 2015)'
_computing_structure_solution 'ShelXT (Sheldrick, 2015)'
_diffrn_ambient_temperature 150.0
_diffrn_measured_fraction_theta_full 0.999
_diffrn_measured_fraction_theta_max 0.999
_diffrn_measurement_device_type 'Bruker APEX-II CCD'
_diffrn_measurement_method '\f and \w scans'
_diffrn_radiation_type MoK\a
_diffrn_radiation_wavelength 0.71073
_diffrn_reflns_av_R_equivalents 0.1138
_diffrn_reflns_av_unetI/netI 0.0625
_diffrn_reflns_Laue_measured_fraction_full 0.999
_diffrn_reflns_Laue_measured_fraction_max 0.999
_diffrn_reflns_limit_h_max 13
_diffrn_reflns_limit_h_min -13
_diffrn_reflns_limit_k_max 26
_diffrn_reflns_limit_k_min -26
_diffrn_reflns_limit_l_max 12
_diffrn_reflns_limit_l_min -12
_diffrn_reflns_number 30047
_diffrn_reflns_point_group_measured_fraction_full 0.999
_diffrn_reflns_point_group_measured_fraction_max 0.999
_diffrn_reflns_theta_full 25.242
_diffrn_reflns_theta_max 26.396
_diffrn_reflns_theta_min 2.105
_diffrn_standards_number 0
_exptl_absorpt_coefficient_mu 0.080
_exptl_absorpt_correction_T_max 0.7454
_exptl_absorpt_correction_T_min 0.6803
_exptl_absorpt_correction_type multi-scan
_exptl_absorpt_process_details
;
SADABS-2016/2 (Bruker,2016/2) was used for absorption correction.
wR2(int) was 0.0716 before and 0.0666 after correction.
The Ratio of minimum to maximum transmission is 0.9127.
The \l/2 correction factor is Not present.
;
_exptl_crystal_colour yellow
_exptl_crystal_colour_primary yellow
_exptl_crystal_density_diffrn 1.234
_exptl_crystal_description block
_exptl_crystal_F_000 816
_exptl_crystal_size_max 0.2
_exptl_crystal_size_mid 0.2
_exptl_crystal_size_min 0.15
_refine_diff_density_max 0.185
_refine_diff_density_min -0.197
_refine_diff_density_rms 0.048
_refine_ls_extinction_method none
_refine_ls_goodness_of_fit_ref 1.047
_refine_ls_hydrogen_treatment constr
_refine_ls_matrix_type full
_refine_ls_number_parameters 266
_refine_ls_number_reflns 4255
_refine_ls_number_restraints 0
_refine_ls_restrained_S_all 1.047
_refine_ls_R_factor_all 0.1011
_refine_ls_R_factor_gt 0.0512
_refine_ls_shift/su_max 0.001
_refine_ls_shift/su_mean 0.000
_refine_ls_structure_factor_coef Fsqd
_refine_ls_weighting_details 'w=1/[\s^2^(Fo^2^)+(0.0522P)^2^+0.1965P] where P=(Fo^2^+2Fc^2^)/3'
_refine_ls_weighting_scheme calc
_refine_ls_wR_factor_gt 0.1037
_refine_ls_wR_factor_ref 0.1259
_reflns_Friedel_coverage 0.000
_reflns_number_gt 2666
_reflns_number_total 4255
_reflns_threshold_expression 'I > 2\s(I)'
_cod_data_source_file d1sc02168k2.cif
_cod_data_source_block mo_0623_2_0ma
_cod_original_cell_volume 2075.67(19)
_cod_database_code 1563949
_shelx_shelxl_version_number 2018/3
_shelx_space_group_comment
;
The symmetry employed for this shelxl refinement is uniquely defined
by the following loop, which should always be used as a source of
symmetry information in preference to the above space-group names.
They are only intended as comments.
;
_olex2_refinement_description
;
1. Fixed Uiso
 At 1.2 times of:
  All C(H) groups
 At 1.5 times of:
  All C(H,H,H) groups
2.a Aromatic/amide H refined with riding coordinates:
 C008(H008), C00A(H00A), C00B(H00B), C00C(H00C), C00F(H00F), C00H(H00H),
 C00J(H00J), C00L(H00L), C00M(H00M), C00N(H00N), C00O(H00O), C00P(H00P)
2.b Idealised Me refined as rotating group:
 C00Q(H00D,H00E,H00G), C00R(H00I,H00K,H00Q), C00S(H00R,H00S,H00T), C00T(H00U,
 H00V,H00W)
;
_olex2_submission_special_instructions 'No special instructions were received'

loop_
_space_group_symop_operation_xyz
'x, y, z'
'-x, y+1/2, -z+1/2'
'-x, -y, -z'
'x, -y-1/2, z-1/2'

loop_
_atom_site_label
_atom_site_type_symbol
_atom_site_fract_x
_atom_site_fract_y
_atom_site_fract_z
_atom_site_U_iso_or_equiv
_atom_site_adp_type
_atom_site_occupancy
_atom_site_site_symmetry_order
_atom_site_calc_flag
_atom_site_refinement_flags_posn
_atom_site_refinement_flags_adp
_atom_site_refinement_flags_occupancy
_atom_site_disorder_assembly
_atom_site_disorder_group
F001 F -0.10921(13) 0.64366(6) 0.44867(15) 0.0475(4) Uani 1 1 d . . . . .
N002 N 0.26837(18) 0.90304(8) 0.3956(2) 0.0380(5) Uani 1 1 d . . . . .
N003 N 0.91399(18) 0.92500(8) 0.5743(2) 0.0414(5) Uani 1 1 d . . . . .
N004 N 0.5464(2) 0.50955(8) 0.3436(2) 0.0432(5) Uani 1 1 d . . . . .
C005 C 0.45343(19) 0.76293(9) 0.4516(2) 0.0251(4) Uani 1 1 d . . . . .
C006 C 0.3001(2) 0.85115(10) 0.4181(2) 0.0290(5) Uani 1 1 d . . . . .
C007 C 0.3280(2) 0.78499(9) 0.4364(2) 0.0267(4) Uani 1 1 d . . . . .
C008 C 0.3986(2) 0.60081(9) 0.2854(2) 0.0282(5) Uani 1 1 d . . . . .
H008 H 0.329567 0.579346 0.204678 0.034 Uiso 1 1 calc R . . . .
C009 C 0.4742(2) 0.69597(8) 0.4290(2) 0.0254(4) Uani 1 1 d . . . . .
C00A C 0.6028(2) 0.85418(9) 0.5850(2) 0.0305(5) Uani 1 1 d . . . . .
H00A H 0.545161 0.860683 0.634329 0.037 Uiso 1 1 calc R . . . .
C00B C 0.0748(2) 0.75757(9) 0.3344(2) 0.0297(5) Uani 1 1 d . . . . .
H00B H 0.056086 0.789884 0.263499 0.036 Uiso 1 1 calc R . . . .
C00C C 0.3758(2) 0.66192(9) 0.3136(2) 0.0269(4) Uani 1 1 d . . . . .
H00C H 0.290560 0.681318 0.252560 0.032 Uiso 1 1 calc R . . . .
C00D C 0.2110(2) 0.74646(9) 0.4350(2) 0.0261(5) Uani 1 1 d . . . . .
C00E C -0.0036(2) 0.67712(9) 0.4413(2) 0.0321(5) Uani 1 1 d . . . . .
C00F C 0.6626(2) 0.79656(9) 0.4165(2) 0.0309(5) Uani 1 1 d . . . . .
H00F H 0.646806 0.763007 0.349186 0.037 Uiso 1 1 calc R . . . .
C00G C 0.5225(2) 0.56973(9) 0.3742(2) 0.0297(5) Uani 1 1 d . . . . .
C00H C 0.7138(2) 0.89346(9) 0.6152(2) 0.0317(5) Uani 1 1 d . . . . .
H00H H 0.730451 0.926450 0.684082 0.038 Uiso 1 1 calc R . . . .
C00I C 0.8026(2) 0.88570(9) 0.5464(2) 0.0315(5) Uani 1 1 d . . . . .
C00J C -0.0338(2) 0.72252(9) 0.3355(2) 0.0328(5) Uani 1 1 d . . . . .
H00J H -0.126181 0.729699 0.265381 0.039 Uiso 1 1 calc R . . . .
C00K C 0.57221(19) 0.80499(9) 0.4838(2) 0.0270(5) Uani 1 1 d . . . . .
C00L C 0.5967(2) 0.66494(9) 0.5173(2) 0.0296(5) Uani 1 1 d . . . . .
H00L H 0.666010 0.686875 0.596758 0.036 Uiso 1 1 calc R . . . .
C00M C 0.7736(2) 0.83580(9) 0.4457(2) 0.0332(5) Uani 1 1 d . . . . .
H00M H 0.831647 0.829082 0.396927 0.040 Uiso 1 1 calc R . . . .
C00N C 0.2360(2) 0.69904(9) 0.5390(2) 0.0293(5) Uani 1 1 d . . . . .
H00N H 0.328000 0.690728 0.608521 0.035 Uiso 1 1 calc R . . . .
C00O C 0.6202(2) 0.60352(9) 0.4928(2) 0.0318(5) Uani 1 1 d . . . . .
H00O H 0.703749 0.583774 0.557150 0.038 Uiso 1 1 calc R . . . .
C00P C 0.1284(2) 0.66404(9) 0.5420(2) 0.0320(5) Uani 1 1 d . . . . .
H00P H 0.145634 0.631621 0.612373 0.038 Uiso 1 1 calc R . . . .
C00Q C 0.4511(3) 0.47831(10) 0.2110(3) 0.0513(7) Uani 1 1 d . . . . .
H00D H 0.360427 0.474773 0.212836 0.077 Uiso 1 1 calc GR . . . .
H00E H 0.486193 0.436463 0.205966 0.077 Uiso 1 1 calc GR . . . .
H00G H 0.442330 0.502589 0.124621 0.077 Uiso 1 1 calc GR . . . .
C00R C 0.9610(2) 0.96501(11) 0.7045(3) 0.0509(7) Uani 1 1 d . . . . .
H00I H 0.885845 0.992962 0.697577 0.076 Uiso 1 1 calc GR . . . .
H00K H 1.040241 0.989911 0.710538 0.076 Uiso 1 1 calc GR . . . .
H00Q H 0.988603 0.938984 0.792903 0.076 Uiso 1 1 calc GR . . . .
C00S C 0.6774(3) 0.47938(11) 0.4301(3) 0.0517(7) Uani 1 1 d . . . . .
H00R H 0.751509 0.501695 0.417101 0.078 Uiso 1 1 calc GR . . . .
H00S H 0.674037 0.435983 0.397441 0.078 Uiso 1 1 calc GR . . . .
H00T H 0.695203 0.480036 0.534344 0.078 Uiso 1 1 calc GR . . . .
C00T C 1.0176(2) 0.90655(11) 0.5240(3) 0.0539(7) Uani 1 1 d . . . . .
H00U H 1.062139 0.867724 0.573252 0.081 Uiso 1 1 calc GR . . . .
H00V H 1.087292 0.939597 0.547533 0.081 Uiso 1 1 calc GR . . . .
H00W H 0.973330 0.899873 0.417233 0.081 Uiso 1 1 calc GR . . . .

loop_
_atom_site_aniso_label
_atom_site_aniso_U_11
_atom_site_aniso_U_22
_atom_site_aniso_U_33
_atom_site_aniso_U_23
_atom_site_aniso_U_13
_atom_site_aniso_U_12
F001 0.0381(7) 0.0558(8) 0.0548(9) 0.0003(7) 0.0258(7) -0.0125(6)
N002 0.0362(11) 0.0336(10) 0.0403(11) -0.0021(9) 0.0127(9) 0.0016(8)
N003 0.0275(10) 0.0350(10) 0.0580(13) -0.0016(9) 0.0145(9) -0.0040(8)
N004 0.0470(12) 0.0298(10) 0.0462(12) -0.0065(9) 0.0134(10) 0.0080(9)
C005 0.0259(10) 0.0279(10) 0.0204(10) -0.0011(8) 0.0089(9) -0.0008(8)
C006 0.0226(11) 0.0359(12) 0.0276(11) -0.0039(9) 0.0099(9) -0.0029(9)
C007 0.0269(11) 0.0266(10) 0.0267(11) -0.0022(9) 0.0113(9) -0.0003(9)
C008 0.0295(11) 0.0290(10) 0.0266(11) -0.0021(9) 0.0124(9) -0.0024(9)
C009 0.0256(10) 0.0275(10) 0.0239(10) -0.0008(8) 0.0115(9) -0.0010(8)
C00A 0.0258(11) 0.0341(11) 0.0325(12) -0.0055(9) 0.0132(9) 0.0028(9)
C00B 0.0280(11) 0.0314(11) 0.0294(11) -0.0002(9) 0.0119(9) 0.0020(9)
C00C 0.0246(10) 0.0301(10) 0.0266(11) 0.0011(9) 0.0114(9) 0.0016(8)
C00D 0.0261(11) 0.0278(10) 0.0269(11) -0.0041(8) 0.0135(9) 0.0013(9)
C00E 0.0296(11) 0.0334(11) 0.0391(13) -0.0078(10) 0.0203(10) -0.0070(9)
C00F 0.0323(12) 0.0295(11) 0.0326(12) -0.0045(9) 0.0155(10) 0.0000(9)
C00G 0.0342(12) 0.0264(10) 0.0342(12) 0.0020(9) 0.0201(10) 0.0012(9)
C00H 0.0275(11) 0.0279(11) 0.0340(12) -0.0063(9) 0.0077(9) 0.0010(9)
C00I 0.0227(11) 0.0280(10) 0.0394(13) 0.0021(9) 0.0090(9) 0.0011(9)
C00J 0.0246(11) 0.0363(11) 0.0361(12) -0.0030(10) 0.0118(9) 0.0018(9)
C00K 0.0239(11) 0.0273(10) 0.0288(11) -0.0007(9) 0.0102(9) 0.0011(8)
C00L 0.0239(11) 0.0330(11) 0.0307(12) -0.0034(9) 0.0104(9) -0.0032(9)
C00M 0.0295(11) 0.0330(11) 0.0424(13) -0.0011(10) 0.0203(10) 0.0002(9)
C00N 0.0273(11) 0.0339(11) 0.0265(11) -0.0025(9) 0.0113(9) 0.0011(9)
C00O 0.0287(11) 0.0330(11) 0.0322(12) 0.0048(9) 0.0116(10) 0.0034(9)
C00P 0.0378(12) 0.0314(11) 0.0311(12) 0.0026(9) 0.0186(10) 0.0016(10)
C00Q 0.0642(17) 0.0340(13) 0.0520(17) -0.0108(11) 0.0212(14) 0.0035(12)
C00R 0.0418(14) 0.0356(12) 0.0597(17) 0.0014(12) 0.0067(13) -0.0108(11)
C00S 0.0519(15) 0.0365(13) 0.0665(18) 0.0033(12) 0.0248(14) 0.0163(11)
C00T 0.0303(13) 0.0488(14) 0.086(2) 0.0027(14) 0.0279(14) -0.0036(11)

loop_
_atom_type_symbol
_atom_type_description
_atom_type_scat_dispersion_real
_atom_type_scat_dispersion_imag
_atom_type_scat_source
C C 0.0033 0.0016 'International Tables Vol C Tables 4.2.6.8 and 6.1.1.4'
H H 0.0000 0.0000 'International Tables Vol C Tables 4.2.6.8 and 6.1.1.4'
F F 0.0171 0.0103 'International Tables Vol C Tables 4.2.6.8 and 6.1.1.4'
N N 0.0061 0.0033 'International Tables Vol C Tables 4.2.6.8 and 6.1.1.4'

loop_
_geom_angle_atom_site_label_1
_geom_angle_atom_site_label_2
_geom_angle_atom_site_label_3
_geom_angle
_geom_angle_site_symmetry_1
_geom_angle_site_symmetry_3
_geom_angle_publ_flag
C00I N003 C00R 118.41(19) . . ?
C00I N003 C00T 118.77(18) . . ?
C00T N003 C00R 116.50(19) . . ?
C00G N004 C00Q 120.83(18) . . ?
C00G N004 C00S 120.57(18) . . ?
C00S N004 C00Q 117.89(18) . . ?
C007 C005 C009 121.34(17) . . ?
C007 C005 C00K 121.70(17) . . ?
C00K C005 C009 116.89(16) . . ?
N002 C006 C007 175.0(2) . . ?
C005 C007 C006 119.51(18) . . ?
C005 C007 C00D 126.02(17) . . ?
C006 C007 C00D 114.47(16) . . ?
C00C C008 C00G 121.12(19) . . ?
C00C C009 C005 121.53(17) . . ?
C00C C009 C00L 116.83(17) . . ?
C00L C009 C005 121.55(17) . . ?
C00H C00A C00K 122.08(19) . . ?
C00J C00B C00D 121.48(19) . . ?
C008 C00C C009 121.90(18) . . ?
C00B C00D C007 121.67(18) . . ?
C00B C00D C00N 118.25(18) . . ?
C00N C00D C007 120.05(17) . . ?
F001 C00E C00J 118.97(18) . . ?
F001 C00E C00P 117.96(19) . . ?
C00P C00E C00J 123.07(19) . . ?
C00M C00F C00K 121.63(19) . . ?
N004 C00G C008 121.00(19) . . ?
N004 C00G C00O 122.03(18) . . ?
C00O C00G C008 116.96(18) . . ?
C00A C00H C00I 121.31(19) . . ?
N003 C00I C00H 122.19(19) . . ?
N003 C00I C00M 120.84(19) . . ?
C00H C00I C00M 116.98(18) . . ?
C00E C00J C00B 117.78(19) . . ?
C00A C00K C005 122.07(18) . . ?
C00A C00K C00F 116.63(18) . . ?
C00F C00K C005 121.29(17) . . ?
C00O C00L C009 122.15(18) . . ?
C00F C00M C00I 121.3(2) . . ?
C00P C00N C00D 120.85(19) . . ?
C00L C00O C00G 121.01(19) . . ?
C00E C00P C00N 118.56(19) . . ?

loop_
_geom_bond_atom_site_label_1
_geom_bond_atom_site_label_2
_geom_bond_distance
_geom_bond_site_symmetry_2
_geom_bond_publ_flag
F001 C00E 1.365(2) . ?
N002 C006 1.155(2) . ?
N003 C00I 1.385(3) . ?
N003 C00R 1.461(3) . ?
N003 C00T 1.453(3) . ?
N004 C00G 1.372(2) . ?
N004 C00Q 1.450(3) . ?
N004 C00S 1.447(3) . ?
C005 C007 1.367(3) . ?
C005 C009 1.481(3) . ?
C005 C00K 1.475(3) . ?
C006 C007 1.442(3) . ?
C007 C00D 1.492(3) . ?
C008 C00C 1.381(3) . ?
C008 C00G 1.410(3) . ?
C009 C00C 1.394(3) . ?
C009 C00L 1.398(3) . ?
C00A C00H 1.379(3) . ?
C00A C00K 1.401(3) . ?
C00B C00D 1.395(3) . ?
C00B C00J 1.386(3) . ?
C00D C00N 1.397(3) . ?
C00E C00J 1.372(3) . ?
C00E C00P 1.370(3) . ?
C00F C00K 1.405(3) . ?
C00F C00M 1.379(3) . ?
C00G C00O 1.404(3) . ?
C00H C00I 1.400(3) . ?
C00I C00M 1.411(3) . ?
C00L C00O 1.379(3) . ?
C00N C00P 1.383(3) . ?
